data_4087176
loop_
_publ_author_name
'Zhang, Lei'
'Zhang, Congcong'
'Hou, Guohua'
'Zi, Guofu'
'Walter, Marc D.'

_publ_section_title
;
 Small-Molecule Activation Mediated by a Uranium Bipyridyl Metallocene
;
_journal_name_full Organometallics
_journal_paper_doi 10.1021/acs.organomet.7b00064
_journal_year 2017
_chemical_formula_moiety 'C70 H92 N4 O4 U2, 2(C6 H6)'
_chemical_formula_sum 'C82 H104 N4 O4 U2'
_chemical_formula_weight 1685.75
_space_group_crystal_system orthorhombic
_space_group_IT_number 60
_space_group_name_Hall '-P 2n 2ab'
_space_group_name_H-M_alt 'P b c n'
_symmetry_space_group_name_Hall '-P 2n 2ab'
_symmetry_space_group_name_H-M 'P b c n'
_atom_sites_solution_hydrogens geom
_audit_creation_date 2017-01-23
_audit_creation_method
;
Olex2 1.2
(compiled 2015.09.30 svn.r3233 for OlexSys, GUI svn.r5103)
;
_cell_angle_alpha 90
_cell_angle_beta 90
_cell_angle_gamma 90
_cell_formula_units_Z 4
_cell_length_a 11.7962(3)
_cell_length_b 16.9274(5)
_cell_length_c 36.1586(12)
_cell_measurement_reflns_used 8746
_cell_measurement_temperature 100.0(2)
_cell_measurement_theta_max 27.5810
_cell_measurement_theta_min 3.4960
_cell_volume 7220.1(4)
_computing_cell_refinement 'CrysAlisPro 1.171.39.6a (Rigaku OD, 2015)'
_computing_data_collection 'CrysAlisPro 1.171.39.6a (Rigaku OD, 2015)'
_computing_data_reduction 'CrysAlisPro 1.171.39.6a (Rigaku OD, 2015)'
_computing_molecular_graphics 'Olex2 (Dolomanov et al., 2009)'
_computing_publication_material 'Olex2 (Dolomanov et al., 2009)'
_computing_structure_refinement 'ShelXL (Sheldrick, 2015)'
_computing_structure_solution 'SIR2004 (Burla et al., 2007)'
_diffrn_ambient_environment N~2~
_diffrn_ambient_temperature 100.0(2)
_diffrn_detector 'CCD plate'
_diffrn_detector_area_resol_mean 10.6254
_diffrn_detector_type AtlasS2
_diffrn_measured_fraction_theta_full 0.998
_diffrn_measured_fraction_theta_max 0.893
_diffrn_measurement_details
;
List of Runs (angles in degrees, time in seconds):

  # Type    Start    End  Width  t~exp~   \w     \q     \k     \f   Frames
--------------------------------------------------------------------------
  1  \w    -31.00  10.00   1.00    3.00    --   12.45 -37.00   0.00   41
  2  \w     49.00  75.00   1.00    3.00    --   12.45  37.00   0.00   26
  3  \w     67.00  92.00   1.00    3.00    --   12.45  19.00-150.00   25
  4  \w     36.00  63.00   1.00    3.00    --   12.45 178.00  30.00   27
  5  \w    -50.00  38.00   1.00    3.00    --   12.45 -57.00 120.00   88
  6  \w     42.00  99.00   1.00    3.00    --   12.45-178.00 120.00   57
;
_diffrn_measurement_device 'four-circle diffractometer'
_diffrn_measurement_device_type 'SuperNova, Dual, Cu at home/near, AtlasS2'
_diffrn_measurement_method '\w scans'
_diffrn_orient_matrix_type 'CrysAlisPro convention (1999,Acta A55,543-557)'
_diffrn_orient_matrix_UB_11 -0.0016991000
_diffrn_orient_matrix_UB_12 -0.0206776000
_diffrn_orient_matrix_UB_13 -0.0170448000
_diffrn_orient_matrix_UB_21 0.0265122000
_diffrn_orient_matrix_UB_22 0.0324451000
_diffrn_orient_matrix_UB_23 -0.0089137000
_diffrn_orient_matrix_UB_31 0.0539455000
_diffrn_orient_matrix_UB_32 -0.0166132000
_diffrn_orient_matrix_UB_33 0.0038335000
_diffrn_radiation_monochromator mirror
_diffrn_radiation_probe x-ray
_diffrn_radiation_type MoK\a
_diffrn_radiation_wavelength 0.71073
_diffrn_reflns_av_R_equivalents 0.0779
_diffrn_reflns_av_unetI/netI 0.0806
_diffrn_reflns_Laue_measured_fraction_full 0.998
_diffrn_reflns_Laue_measured_fraction_max 0.893
_diffrn_reflns_limit_h_max 16
_diffrn_reflns_limit_h_min -11
_diffrn_reflns_limit_k_max 23
_diffrn_reflns_limit_k_min -21
_diffrn_reflns_limit_l_max 42
_diffrn_reflns_limit_l_min -49
_diffrn_reflns_number 47368
_diffrn_reflns_point_group_measured_fraction_full 0.998
_diffrn_reflns_point_group_measured_fraction_max 0.893
_diffrn_reflns_theta_full 26.000
_diffrn_reflns_theta_max 29.806
_diffrn_reflns_theta_min 3.381
_diffrn_source 'micro-focus sealed X-ray tube'
_diffrn_source_type 'SuperNova (Mo) X-ray Source'
_exptl_absorpt_coefficient_mu 4.533
_exptl_absorpt_correction_T_max 1.00000
_exptl_absorpt_correction_T_min 0.68118
_exptl_absorpt_correction_type multi-scan
_exptl_absorpt_process_details
;
CrysAlisPro 1.171.39.6a (Rigaku Oxford Diffraction, 2015)
Empirical absorption correction using spherical harmonics,
 implemented in SCALE3 ABSPACK scaling algorithm.
;
_exptl_crystal_colour orange
_exptl_crystal_colour_primary orange
_exptl_crystal_density_diffrn 1.551
_exptl_crystal_description block
_exptl_crystal_F_000 3360
_exptl_crystal_size_max 0.13
_exptl_crystal_size_mid 0.12
_exptl_crystal_size_min 0.10
_refine_diff_density_max 1.688
_refine_diff_density_min -1.862
_refine_diff_density_rms 0.174
_refine_ls_extinction_method none
_refine_ls_goodness_of_fit_ref 1.023
_refine_ls_hydrogen_treatment constr
_refine_ls_matrix_type full
_refine_ls_number_parameters 427
_refine_ls_number_reflns 9246
_refine_ls_number_restraints 0
_refine_ls_restrained_S_all 1.023
_refine_ls_R_factor_all 0.0968
_refine_ls_R_factor_gt 0.0435
_refine_ls_shift/su_max 0.002
_refine_ls_shift/su_mean 0.000
_refine_ls_structure_factor_coef Fsqd
_refine_ls_weighting_details 'w=1/[\s^2^(Fo^2^)+(0.0125P)^2^+11.6271P] where P=(Fo^2^+2Fc^2^)/3'
_refine_ls_weighting_scheme calc
_refine_ls_wR_factor_gt 0.0635
_refine_ls_wR_factor_ref 0.0789
_reflns_Friedel_coverage 0.000
_reflns_number_gt 5353
_reflns_number_total 9246
_reflns_threshold_expression 'I > 2\s(I)'
_cod_data_source_file om7b00064_si_002.cif
_cod_data_source_block compound13b
_cod_database_code 4087176
_chemical_oxdiff_formula C1H1N1O1U1
_shelx_space_group_comment
;
The symmetry employed for this shelxl refinement is uniquely defined
by the following loop, which should always be used as a source of
symmetry information in preference to the above space-group names.
They are only intended as comments.
;
_reflns_odcompleteness_completeness 99.63
_reflns_odcompleteness_iscentric 1
_reflns_odcompleteness_theta 26.32
_olex2_refinement_description
;
1. Fixed Uiso
 At 1.2 times of:
  All C(H) groups, All C(H,H) groups
 At 1.5 times of:
  All C(H,H,H) groups
2.a Ternary CH refined with riding coordinates:
 C28(H28), C29(H29), C30(H30)
2.b Secondary CH2 refined with riding coordinates:
 C31(H31A,H31B)
2.c Aromatic/amide H refined with riding coordinates:
 C21(H21), C22(H22), C23(H23), C24(H24), C27(H27), C36(H36), C37(H37),
 C38(H38), C39(H39), C40(H40), C41(H41)
2.d Idealised Me refined as rotating group:
 C6(H6A,H6B,H6C), C7(H7A,H7B,H7C), C8(H8A,H8B,H8C), C9(H9A,H9B,H9C), C10(H10A,
 H10B,H10C), C16(H16A,H16B,H16C), C17(H17A,H17B,H17C), C18(H18A,H18B,H18C),
 C19(H19A,H19B,H19C), C20(H20A,H20B,H20C), C33(H33A,H33B,H33C), C35(H35A,H35B,
 H35C)
;
_shelx_shelxl_version_number 2014/7
_olex2_submission_special_instructions 'No special instructions were received'
_oxdiff_exptl_absorpt_empirical_details
;
Empirical correction (ABSPACK) includes:
- Absorption correction using spherical harmonics
- Frame scaling
;
_oxdiff_exptl_absorpt_empirical_full_max 1.286
_oxdiff_exptl_absorpt_empirical_full_min 0.770

loop_
_space_group_symop_operation_xyz
'x, y, z'
'-x+1/2, -y+1/2, z+1/2'
'-x, y, -z+1/2'
'x+1/2, -y+1/2, -z'
'-x, -y, -z'
'x-1/2, y-1/2, -z-1/2'
'x, -y, z-1/2'
'-x-1/2, y-1/2, z'

loop_
_atom_site_label
_atom_site_type_symbol
_atom_site_fract_x
_atom_site_fract_y
_atom_site_fract_z
_atom_site_U_iso_or_equiv
_atom_site_adp_type
_atom_site_occupancy
_atom_site_site_symmetry_order
_atom_site_calc_flag
_atom_site_refinement_flags_posn
U1 U 0.49656(2) 0.35784(2) 0.36123(2) 0.01122(6) Uani 1 1 d .
O1 O 0.6703(3) 0.3691(2) 0.33976(10) 0.0214(9) Uani 1 1 d .
O2 O 0.8301(3) 0.4156(2) 0.31080(11) 0.0266(9) Uani 1 1 d .
N1 N 0.2993(3) 0.2884(2) 0.35768(12) 0.0154(9) Uani 1 1 d .
N2 N 0.4591(3) 0.2922(2) 0.30206(12) 0.0175(10) Uani 1 1 d .
C1 C 0.4933(4) 0.5037(3) 0.32689(14) 0.0170(11) Uani 1 1 d .
C2 C 0.5218(4) 0.5224(3) 0.36379(16) 0.0193(12) Uani 1 1 d .
C3 C 0.4252(4) 0.5146(3) 0.38638(16) 0.0230(13) Uani 1 1 d .
C4 C 0.3350(4) 0.4904(3) 0.36354(15) 0.0194(12) Uani 1 1 d .
C5 C 0.3753(4) 0.4826(3) 0.32673(15) 0.0183(12) Uani 1 1 d .
C6 C 0.5685(4) 0.5112(3) 0.29389(16) 0.0279(14) Uani 1 1 d .
H6A H 0.6463 0.5098 0.3016 0.042 Uiso 1 1 calc GR
H6B H 0.5535 0.5604 0.2816 0.042 Uiso 1 1 calc GR
H6C H 0.5542 0.4682 0.2772 0.042 Uiso 1 1 calc GR
C7 C 0.6364(4) 0.5555(3) 0.37547(17) 0.0273(14) Uani 1 1 d .
H7A H 0.6383 0.5613 0.4019 0.041 Uiso 1 1 calc GR
H7B H 0.6479 0.6060 0.3640 0.041 Uiso 1 1 calc GR
H7C H 0.6954 0.5199 0.3678 0.041 Uiso 1 1 calc GR
C8 C 0.4132(5) 0.5474(3) 0.42493(16) 0.0318(15) Uani 1 1 d .
H8A H 0.3521 0.5210 0.4374 0.048 Uiso 1 1 calc GR
H8B H 0.3973 0.6030 0.4236 0.048 Uiso 1 1 calc GR
H8C H 0.4824 0.5392 0.4383 0.048 Uiso 1 1 calc GR
C9 C 0.2102(4) 0.4914(3) 0.37454(16) 0.0272(14) Uani 1 1 d .
H9A H 0.2025 0.4732 0.3996 0.041 Uiso 1 1 calc GR
H9B H 0.1681 0.4574 0.3583 0.041 Uiso 1 1 calc GR
H9C H 0.1814 0.5443 0.3727 0.041 Uiso 1 1 calc GR
C10 C 0.3050(4) 0.4625(3) 0.29342(15) 0.0246(13) Uani 1 1 d .
H10A H 0.3448 0.4247 0.2785 0.037 Uiso 1 1 calc GR
H10B H 0.2913 0.5095 0.2792 0.037 Uiso 1 1 calc GR
H10C H 0.2340 0.4404 0.3012 0.037 Uiso 1 1 calc GR
C11 C 0.5561(4) 0.2203(3) 0.40581(15) 0.0193(12) Uani 1 1 d .
C12 C 0.4574(4) 0.2491(3) 0.42359(16) 0.0233(13) Uani 1 1 d .
C13 C 0.4821(4) 0.3227(3) 0.43982(14) 0.0182(12) Uani 1 1 d .
C14 C 0.5987(4) 0.3398(3) 0.43226(15) 0.0232(13) Uani 1 1 d .
C15 C 0.6440(4) 0.2763(3) 0.41155(15) 0.0201(12) Uani 1 1 d .
C16 C 0.5695(4) 0.1379(3) 0.39024(15) 0.0238(13) Uani 1 1 d .
H16A H 0.5130 0.1291 0.3716 0.036 Uiso 1 1 calc GR
H16B H 0.5603 0.0999 0.4097 0.036 Uiso 1 1 calc GR
H16C H 0.6435 0.1325 0.3795 0.036 Uiso 1 1 calc GR
C17 C 0.3535(4) 0.1996(3) 0.43134(17) 0.0279(14) Uani 1 1 d .
H17A H 0.2919 0.2334 0.4385 0.042 Uiso 1 1 calc GR
H17B H 0.3696 0.1631 0.4510 0.042 Uiso 1 1 calc GR
H17C H 0.3329 0.1708 0.4095 0.042 Uiso 1 1 calc GR
C18 C 0.4047(5) 0.3651(4) 0.46628(16) 0.0324(15) Uani 1 1 d .
H18A H 0.4404 0.4130 0.4745 0.049 Uiso 1 1 calc GR
H18B H 0.3896 0.3318 0.4872 0.049 Uiso 1 1 calc GR
H18C H 0.3348 0.3776 0.4540 0.049 Uiso 1 1 calc GR
C19 C 0.6672(5) 0.4064(3) 0.44898(17) 0.0329(15) Uani 1 1 d .
H19A H 0.7178 0.4274 0.4307 0.049 Uiso 1 1 calc GR
H19B H 0.7102 0.3867 0.4695 0.049 Uiso 1 1 calc GR
H19C H 0.6169 0.4473 0.4573 0.049 Uiso 1 1 calc GR
C20 C 0.7676(4) 0.2665(3) 0.40241(16) 0.0262(14) Uani 1 1 d .
H20A H 0.7750 0.2421 0.3786 0.039 Uiso 1 1 calc GR
H20B H 0.8030 0.2338 0.4208 0.039 Uiso 1 1 calc GR
H20C H 0.8037 0.3173 0.4021 0.039 Uiso 1 1 calc GR
C21 C 0.2036(4) 0.3001(3) 0.37745(16) 0.0225(13) Uani 1 1 d .
H21 H 0.2026 0.3406 0.3949 0.027 Uiso 1 1 calc R
C22 C 0.1073(4) 0.2547(3) 0.37290(16) 0.0254(14) Uani 1 1 d .
H22 H 0.0423 0.2649 0.3867 0.030 Uiso 1 1 calc R
C23 C 0.1096(4) 0.1940(3) 0.34750(16) 0.0262(14) Uani 1 1 d .
H23 H 0.0455 0.1631 0.3436 0.031 Uiso 1 1 calc R
C24 C 0.2086(4) 0.1796(3) 0.32776(15) 0.0208(12) Uani 1 1 d .
H24 H 0.2118 0.1380 0.3110 0.025 Uiso 1 1 calc R
C25 C 0.3030(4) 0.2278(3) 0.33319(15) 0.0182(12) Uani 1 1 d .
C26 C 0.4077(4) 0.2199(3) 0.31124(15) 0.0169(12) Uani 1 1 d .
C27 C 0.4410(4) 0.1480(3) 0.29900(14) 0.0184(12) Uani 1 1 d .
H27 H 0.4086 0.1025 0.3088 0.022 Uiso 1 1 calc R
C28 C 0.5302(4) 0.1419(3) 0.26958(14) 0.0184(11) Uani 1 1 d .
H28 H 0.5741 0.0932 0.2728 0.022 Uiso 1 1 calc R
C29 C 0.6093(4) 0.2142(3) 0.27122(14) 0.0175(12) Uani 1 1 d .
H29 H 0.6569 0.2131 0.2490 0.021 Uiso 1 1 calc R
C30 C 0.5337(4) 0.2872(3) 0.26869(13) 0.0171(12) Uani 1 1 d .
H30 H 0.5831 0.3337 0.2687 0.020 Uiso 1 1 calc R
C31 C 0.6889(4) 0.2157(3) 0.30492(15) 0.0213(13) Uani 1 1 d .
H31A H 0.6445 0.2229 0.3273 0.026 Uiso 1 1 calc R
H31B H 0.7282 0.1655 0.3068 0.026 Uiso 1 1 calc R
C32 C 0.7745(4) 0.2816(3) 0.30170(15) 0.0230(13) Uani 1 1 d .
C33 C 0.8753(4) 0.2672(4) 0.27659(17) 0.0325(16) Uani 1 1 d .
H33A H 0.9161 0.2215 0.2850 0.049 Uiso 1 1 calc GR
H33B H 0.9244 0.3124 0.2771 0.049 Uiso 1 1 calc GR
H33C H 0.8492 0.2585 0.2518 0.049 Uiso 1 1 calc GR
C34 C 0.7588(4) 0.3512(3) 0.31728(15) 0.0216(13) Uani 1 1 d .
C35 C 0.9023(5) 0.4345(4) 0.34091(18) 0.0385(17) Uani 1 1 d .
H35A H 0.9451 0.4811 0.3351 0.058 Uiso 1 1 calc GR
H35B H 0.9533 0.3913 0.3454 0.058 Uiso 1 1 calc GR
H35C H 0.8575 0.4438 0.3626 0.058 Uiso 1 1 calc GR
C36 C 0.0332(6) 0.3224(5) 0.4698(2) 0.055(2) Uani 1 1 d .
H36 H -0.0052 0.2779 0.4614 0.066 Uiso 1 1 calc R
C37 C 0.1005(7) 0.3169(5) 0.4999(2) 0.060(2) Uani 1 1 d .
H37 H 0.1092 0.2685 0.5118 0.072 Uiso 1 1 calc R
C38 C 0.1561(6) 0.3823(6) 0.5131(2) 0.059(2) Uani 1 1 d .
H38 H 0.2013 0.3789 0.5341 0.071 Uiso 1 1 calc R
C39 C 0.1440(6) 0.4527(5) 0.4948(2) 0.057(2) Uani 1 1 d .
H39 H 0.1825 0.4972 0.5031 0.069 Uiso 1 1 calc R
C40 C 0.0757(6) 0.4578(4) 0.4644(2) 0.0473(19) Uani 1 1 d .
H40 H 0.0665 0.5059 0.4524 0.057 Uiso 1 1 calc R
C41 C 0.0209(5) 0.3919(5) 0.45178(18) 0.0448(18) Uani 1 1 d .
H41 H -0.0246 0.3949 0.4308 0.054 Uiso 1 1 calc R

loop_
_atom_site_aniso_label
_atom_site_aniso_U_11
_atom_site_aniso_U_22
_atom_site_aniso_U_33
_atom_site_aniso_U_23
_atom_site_aniso_U_13
_atom_site_aniso_U_12
U1 0.01048(9) 0.01037(9) 0.01281(10) -0.00106(7) 0.00093(9) -0.00043(9)
O1 0.0111(17) 0.027(2) 0.026(2) -0.0044(18) 0.0037(16) 0.0002(16)
O2 0.0157(18) 0.036(3) 0.028(2) 0.0000(19) 0.0006(17) -0.0103(18)
N1 0.0096(19) 0.017(2) 0.020(3) 0.003(2) 0.0024(19) 0.0009(18)
N2 0.014(2) 0.019(2) 0.019(3) -0.0011(19) 0.0028(18) -0.0018(19)
C1 0.018(2) 0.009(2) 0.024(3) -0.001(2) 0.002(3) 0.003(2)
C2 0.017(3) 0.007(2) 0.034(3) -0.003(2) -0.002(2) 0.000(2)
C3 0.022(3) 0.019(3) 0.028(4) -0.001(3) -0.002(3) 0.001(2)
C4 0.020(3) 0.019(3) 0.019(3) -0.002(2) 0.003(2) 0.002(2)
C5 0.018(3) 0.017(3) 0.020(3) -0.001(2) 0.002(2) 0.002(2)
C6 0.024(3) 0.029(3) 0.031(4) 0.008(3) 0.005(3) 0.003(3)
C7 0.026(3) 0.017(3) 0.039(4) -0.001(3) -0.002(3) -0.005(2)
C8 0.043(4) 0.029(4) 0.024(4) -0.005(3) 0.005(3) 0.007(3)
C9 0.022(3) 0.025(3) 0.034(4) 0.004(3) 0.006(3) 0.003(3)
C10 0.023(3) 0.026(3) 0.025(4) 0.001(3) -0.002(3) 0.003(3)
C11 0.018(3) 0.020(3) 0.020(3) 0.007(2) -0.004(2) 0.004(2)
C12 0.025(3) 0.023(3) 0.023(3) 0.006(3) 0.002(3) 0.004(2)
C13 0.027(3) 0.018(3) 0.010(3) -0.004(2) 0.000(2) 0.010(2)
C14 0.023(3) 0.028(4) 0.018(3) 0.003(2) -0.002(2) 0.004(2)
C15 0.019(3) 0.023(3) 0.018(3) 0.000(2) -0.002(2) 0.004(2)
C16 0.025(3) 0.024(3) 0.022(3) 0.003(3) -0.001(2) 0.000(3)
C17 0.021(3) 0.027(3) 0.036(4) 0.009(3) 0.006(3) -0.003(3)
C18 0.035(3) 0.033(4) 0.030(4) -0.002(3) 0.006(3) 0.002(3)
C19 0.036(3) 0.031(4) 0.032(4) -0.004(3) -0.007(3) 0.002(3)
C20 0.022(3) 0.030(4) 0.027(4) 0.000(3) -0.004(3) 0.003(3)
C21 0.024(3) 0.019(3) 0.025(3) 0.000(2) 0.004(3) -0.002(2)
C22 0.015(3) 0.032(4) 0.029(4) 0.004(3) 0.010(2) -0.001(3)
C23 0.019(3) 0.025(3) 0.034(4) 0.004(3) -0.004(3) -0.006(3)
C24 0.022(3) 0.019(3) 0.021(3) -0.001(2) -0.003(2) -0.004(2)
C25 0.015(3) 0.019(3) 0.020(3) 0.003(2) -0.002(2) 0.002(2)
C26 0.016(3) 0.017(3) 0.018(3) 0.000(2) -0.002(2) 0.000(2)
C27 0.023(3) 0.016(3) 0.017(3) 0.004(2) 0.000(2) -0.002(2)
C28 0.021(3) 0.013(2) 0.022(3) 0.001(2) 0.003(2) 0.005(2)
C29 0.018(3) 0.021(3) 0.014(3) 0.000(2) 0.003(2) -0.001(2)
C30 0.020(3) 0.020(3) 0.011(3) 0.002(2) -0.002(2) 0.002(2)
C31 0.019(3) 0.024(3) 0.021(3) 0.003(3) 0.000(2) 0.005(2)
C32 0.017(3) 0.032(3) 0.020(3) 0.000(3) 0.000(2) 0.005(3)
C33 0.019(3) 0.040(4) 0.039(4) -0.005(3) 0.009(3) 0.004(3)
C34 0.009(2) 0.028(3) 0.028(3) -0.001(3) 0.002(2) 0.001(2)
C35 0.024(3) 0.038(4) 0.053(5) 0.000(3) -0.002(3) -0.010(3)
C36 0.057(5) 0.057(5) 0.051(5) -0.004(4) 0.014(4) -0.022(4)
C37 0.063(5) 0.070(6) 0.048(6) 0.033(5) 0.027(4) 0.009(5)
C38 0.032(4) 0.122(8) 0.024(4) -0.001(5) 0.004(3) 0.012(5)
C39 0.032(4) 0.079(6) 0.062(6) -0.045(5) 0.014(4) -0.013(4)
C40 0.049(4) 0.042(5) 0.051(5) -0.003(4) 0.028(4) 0.008(4)
C41 0.043(4) 0.069(5) 0.022(4) 0.002(4) 0.001(3) 0.002(4)

loop_
_atom_type_symbol
_atom_type_description
_atom_type_scat_dispersion_real
_atom_type_scat_dispersion_imag
_atom_type_scat_source
C C 0.0033 0.0016 'International Tables Vol C Tables 4.2.6.8 and 6.1.1.4'
H H 0.0000 0.0000 'International Tables Vol C Tables 4.2.6.8 and 6.1.1.4'
N N 0.0061 0.0033 'International Tables Vol C Tables 4.2.6.8 and 6.1.1.4'
O O 0.0106 0.0060 'International Tables Vol C Tables 4.2.6.8 and 6.1.1.4'
U U -9.6767 9.6646 'International Tables Vol C Tables 4.2.6.8 and 6.1.1.4'

loop_
_geom_angle_atom_site_label_1
_geom_angle_atom_site_label_2
_geom_angle_atom_site_label_3
_geom_angle
_geom_angle_site_symmetry_1
_geom_angle_site_symmetry_3
O1 U1 N1 148.43(13) . .
O1 U1 N2 84.20(13) . .
O1 U1 C1 77.13(14) . .
O1 U1 C2 80.03(14) . .
O1 U1 C3 107.39(14) . .
O1 U1 C4 123.15(14) . .
O1 U1 C5 104.48(14) . .
O1 U1 C11 92.27(14) . .
O1 U1 C13 114.65(14) . .
O1 U1 C14 86.20(14) . .
O1 U1 C15 72.58(14) . .
N1 U1 C1 111.58(14) . .
N1 U1 C2 122.95(13) . .
N1 U1 C3 99.64(14) . .
N1 U1 C4 76.59(13) . .
N1 U1 C5 82.20(13) . .
N1 U1 C11 83.25(13) . .
N1 U1 C13 84.49(14) . .
N1 U1 C14 111.86(14) . .
N1 U1 C15 110.79(14) . .
N2 U1 N1 65.93(13) . .
N2 U1 C1 90.57(14) . .
N2 U1 C2 119.90(15) . .
N2 U1 C3 129.04(15) . .
N2 U1 C4 104.69(14) . .
N2 U1 C5 82.12(15) . .
N2 U1 C11 99.44(15) . .
N2 U1 C13 138.57(14) . .
N2 U1 C14 144.42(15) . .
N2 U1 C15 116.40(14) . .
C1 U1 C2 29.39(15) . .
C1 U1 C3 47.63(15) . .
C1 U1 C4 47.39(14) . .
C1 U1 C5 29.68(14) . .
C1 U1 C11 164.67(15) . .
C1 U1 C13 128.38(14) . .
C1 U1 C14 120.42(15) . .
C1 U1 C15 136.27(15) . .
C2 U1 C3 28.32(14) . .
C2 U1 C4 46.40(13) . .
C2 U1 C5 47.84(14) . .
C2 U1 C11 138.52(15) . .
C2 U1 C13 100.20(15) . .
C2 U1 C14 91.84(16) . .
C2 U1 C15 113.10(15) . .
C3 U1 C4 27.73(14) . .
C5 U1 C3 46.97(15) . .
C5 U1 C4 28.33(14) . .
C5 U1 C11 163.25(14) . .
C5 U1 C13 123.49(14) . .
C5 U1 C14 133.46(16) . .
C5 U1 C15 160.26(15) . .
C11 U1 C3 128.38(16) . .
C11 U1 C4 138.44(15) . .
C13 U1 C3 82.25(15) . .
C13 U1 C4 95.18(14) . .
C13 U1 C11 46.47(14) . .
C14 U1 C3 86.51(16) . .
C14 U1 C4 109.23(15) . .
C14 U1 C11 46.80(16) . .
C14 U1 C13 28.74(14) . .
C14 U1 C15 28.61(14) . .
C15 U1 C3 114.39(15) . .
C15 U1 C4 137.76(15) . .
C15 U1 C11 28.40(14) . .
C15 U1 C13 46.99(14) . .
C34 O1 U1 155.3(3) . .
C34 O2 C35 114.1(4) . .
C21 N1 U1 130.7(3) . .
C21 N1 C25 119.0(4) . .
C25 N1 U1 110.1(3) . .
C26 N2 U1 105.4(3) . .
C26 N2 C30 113.3(4) . .
C30 N2 U1 128.6(3) . .
C2 C1 U1 76.9(3) . .
C2 C1 C5 106.9(4) . .
C2 C1 C6 126.5(5) . .
C5 C1 U1 78.1(3) . .
C5 C1 C6 126.5(5) . .
C6 C1 U1 115.3(3) . .
C1 C2 U1 73.7(3) . .
C1 C2 C7 123.8(5) . .
C3 C2 U1 80.8(3) . .
C3 C2 C1 109.5(4) . .
C3 C2 C7 126.3(5) . .
C7 C2 U1 117.9(3) . .
C2 C3 U1 70.9(3) . .
C2 C3 C4 107.4(5) . .
C2 C3 C8 125.3(5) . .
C4 C3 U1 76.8(3) . .
C4 C3 C8 125.4(5) . .
C8 C3 U1 130.4(4) . .
C3 C4 U1 75.5(3) . .
C3 C4 C5 108.9(4) . .
C3 C4 C9 125.0(5) . .
C5 C4 U1 71.7(3) . .
C5 C4 C9 124.6(5) . .
C9 C4 U1 129.8(4) . .
C1 C5 U1 72.2(3) . .
C1 C5 C10 126.4(5) . .
C4 C5 U1 80.0(3) . .
C4 C5 C1 107.3(5) . .
C4 C5 C10 126.1(5) . .
C10 C5 U1 117.5(3) . .
C1 C6 H6A 109.5 . .
C1 C6 H6B 109.5 . .
C1 C6 H6C 109.5 . .
H6A C6 H6B 109.5 . .
H6A C6 H6C 109.5 . .
H6B C6 H6C 109.5 . .
C2 C7 H7A 109.5 . .
C2 C7 H7B 109.5 . .
C2 C7 H7C 109.5 . .
H7A C7 H7B 109.5 . .
H7A C7 H7C 109.5 . .
H7B C7 H7C 109.5 . .
C3 C8 H8A 109.5 . .
C3 C8 H8B 109.5 . .
C3 C8 H8C 109.5 . .
H8A C8 H8B 109.5 . .
H8A C8 H8C 109.5 . .
H8B C8 H8C 109.5 . .
C4 C9 H9A 109.5 . .
C4 C9 H9B 109.5 . .
C4 C9 H9C 109.5 . .
H9A C9 H9B 109.5 . .
H9A C9 H9C 109.5 . .
H9B C9 H9C 109.5 . .
C5 C10 H10A 109.5 . .
C5 C10 H10B 109.5 . .
C5 C10 H10C 109.5 . .
H10A C10 H10B 109.5 . .
H10A C10 H10C 109.5 . .
H10B C10 H10C 109.5 . .
C12 C11 U1 77.2(3) . .
C12 C11 C15 107.7(5) . .
C12 C11 C16 124.9(5) . .
C15 C11 U1 74.0(3) . .
C15 C11 C16 126.5(5) . .
C16 C11 U1 123.7(3) . .
C11 C12 U1 74.9(3) . .
C11 C12 C17 124.1(5) . .
C13 C12 U1 74.5(3) . .
C13 C12 C11 108.8(5) . .
C13 C12 C17 125.6(5) . .
C17 C12 U1 128.0(4) . .
C12 C13 U1 77.6(3) . .
C12 C13 C14 107.3(4) . .
C12 C13 C18 124.1(5) . .
C14 C13 U1 73.5(3) . .
C14 C13 C18 127.5(5) . .
C18 C13 U1 124.0(3) . .
C13 C14 U1 77.8(3) . .
C13 C14 C19 125.9(5) . .
C15 C14 U1 76.4(3) . .
C15 C14 C13 108.2(5) . .
C15 C14 C19 125.1(5) . .
C19 C14 U1 120.3(4) . .
C11 C15 U1 77.6(3) . .
C11 C15 C20 127.0(5) . .
C14 C15 U1 75.0(3) . .
C14 C15 C11 107.9(4) . .
C14 C15 C20 124.6(5) . .
C20 C15 U1 120.1(4) . .
C11 C16 H16A 109.5 . .
C11 C16 H16B 109.5 . .
C11 C16 H16C 109.5 . .
H16A C16 H16B 109.5 . .
H16A C16 H16C 109.5 . .
H16B C16 H16C 109.5 . .
C12 C17 H17A 109.5 . .
C12 C17 H17B 109.5 . .
C12 C17 H17C 109.5 . .
H17A C17 H17B 109.5 . .
H17A C17 H17C 109.5 . .
H17B C17 H17C 109.5 . .
C13 C18 H18A 109.5 . .
C13 C18 H18B 109.5 . .
C13 C18 H18C 109.5 . .
H18A C18 H18B 109.5 . .
H18A C18 H18C 109.5 . .
H18B C18 H18C 109.5 . .
C14 C19 H19A 109.5 . .
C14 C19 H19B 109.5 . .
C14 C19 H19C 109.5 . .
H19A C19 H19B 109.5 . .
H19A C19 H19C 109.5 . .
H19B C19 H19C 109.5 . .
C15 C20 H20A 109.5 . .
C15 C20 H20B 109.5 . .
C15 C20 H20C 109.5 . .
H20A C20 H20B 109.5 . .
H20A C20 H20C 109.5 . .
H20B C20 H20C 109.5 . .
N1 C21 H21 118.6 . .
N1 C21 C22 122.8(5) . .
C22 C21 H21 118.6 . .
C21 C22 H22 120.7 . .
C23 C22 C21 118.6(5) . .
C23 C22 H22 120.7 . .
C22 C23 H23 120.4 . .
C22 C23 C24 119.3(5) . .
C24 C23 H23 120.4 . .
C23 C24 H24 120.1 . .
C23 C24 C25 119.7(5) . .
C25 C24 H24 120.1 . .
N1 C25 C24 120.6(5) . .
N1 C25 C26 116.6(4) . .
C24 C25 C26 122.7(5) . .
N2 C26 C25 114.2(4) . .
C27 C26 N2 125.5(5) . .
C27 C26 C25 120.0(5) . .
C26 C27 H27 120.1 . .
C26 C27 C28 119.8(5) . .
C28 C27 H27 120.1 . .
C27 C28 C28 108.5(5) . 3_655
C27 C28 H28 110.1 . .
C27 C28 C29 110.1(4) . .
C28 C28 H28 110.1 3_655 .
C29 C28 C28 107.9(3) . 3_655
C29 C28 H28 110.1 . .
C28 C29 H29 107.5 . .
C30 C29 C28 106.6(4) . .
C30 C29 H29 107.5 . .
C30 C29 C31 113.0(4) . .
C31 C29 C28 114.4(4) . .
C31 C29 H29 107.5 . .
N2 C30 C29 110.0(4) . .
N2 C30 C30 113.4(5) . 3_655
N2 C30 H30 107.6 . .
C29 C30 C30 110.4(3) . 3_655
C29 C30 H30 107.6 . .
C30 C30 H30 107.6 3_655 .
C29 C31 H31A 109.4 . .
C29 C31 H31B 109.4 . .
H31A C31 H31B 108.0 . .
C32 C31 C29 111.1(4) . .
C32 C31 H31A 109.4 . .
C32 C31 H31B 109.4 . .
C31 C32 C33 116.9(5) . .
C34 C32 C31 122.2(5) . .
C34 C32 C33 120.6(5) . .
C32 C33 H33A 109.5 . .
C32 C33 H33B 109.5 . .
C32 C33 H33C 109.5 . .
H33A C33 H33B 109.5 . .
H33A C33 H33C 109.5 . .
H33B C33 H33C 109.5 . .
O1 C34 O2 112.9(5) . .
C32 C34 O1 124.3(5) . .
C32 C34 O2 122.8(5) . .
O2 C35 H35A 109.5 . .
O2 C35 H35B 109.5 . .
O2 C35 H35C 109.5 . .
H35A C35 H35B 109.5 . .
H35A C35 H35C 109.5 . .
H35B C35 H35C 109.5 . .
C37 C36 H36 119.6 . .
C37 C36 C41 120.8(7) . .
C41 C36 H36 119.6 . .
C36 C37 H37 119.9 . .
C36 C37 C38 120.2(8) . .
C38 C37 H37 119.9 . .
C37 C38 H38 120.5 . .
C39 C38 C37 119.0(7) . .
C39 C38 H38 120.5 . .
C38 C39 H39 119.8 . .
C40 C39 C38 120.3(7) . .
C40 C39 H39 119.8 . .
C39 C40 H40 120.1 . .
C39 C40 C41 119.8(7) . .
C41 C40 H40 120.1 . .
C36 C41 C40 119.8(7) . .
C36 C41 H41 120.1 . .
C40 C41 H41 120.1 . .

loop_
_geom_bond_atom_site_label_1
_geom_bond_atom_site_label_2
_geom_bond_distance
_geom_bond_site_symmetry_2
U1 O1 2.200(3) .
U1 N1 2.611(4) .
U1 N2 2.451(4) .
U1 C1 2.763(5) .
U1 C2 2.804(5) .
U1 C3 2.929(5) .
U1 C4 2.945(5) .
U1 C5 2.840(5) .
U1 C11 2.918(5) .
U1 C13 2.908(5) .
U1 C14 2.853(5) .
U1 C15 2.871(5) .
O1 C34 1.357(6) .
O2 C34 1.396(6) .
O2 C35 1.419(7) .
N1 C21 1.350(6) .
N1 C25 1.355(6) .
N2 C26 1.405(6) .
N2 C30 1.496(6) .
C1 C2 1.413(7) .
C1 C5 1.437(7) .
C1 C6 1.492(7) .
C2 C3 1.408(7) .
C2 C7 1.523(7) .
C3 C4 1.408(7) .
C3 C8 1.507(7) .
C4 C5 1.419(7) .
C4 C9 1.525(7) .
C5 C10 1.501(7) .
C6 H6A 0.9600 .
C6 H6B 0.9600 .
C6 H6C 0.9600 .
C7 H7A 0.9600 .
C7 H7B 0.9600 .
C7 H7C 0.9600 .
C8 H8A 0.9600 .
C8 H8B 0.9600 .
C8 H8C 0.9600 .
C9 H9A 0.9600 .
C9 H9B 0.9600 .
C9 H9C 0.9600 .
C10 H10A 0.9600 .
C10 H10B 0.9600 .
C10 H10C 0.9600 .
C11 C12 1.417(7) .
C11 C15 1.421(7) .
C11 C16 1.512(7) .
C12 C13 1.408(7) .
C12 C17 1.511(7) .
C13 C14 1.431(7) .
C13 C18 1.505(7) .
C14 C15 1.414(7) .
C14 C19 1.513(7) .
C15 C20 1.504(7) .
C16 H16A 0.9600 .
C16 H16B 0.9600 .
C16 H16C 0.9600 .
C17 H17A 0.9600 .
C17 H17B 0.9600 .
C17 H17C 0.9600 .
C18 H18A 0.9600 .
C18 H18B 0.9600 .
C18 H18C 0.9600 .
C19 H19A 0.9600 .
C19 H19B 0.9600 .
C19 H19C 0.9600 .
C20 H20A 0.9600 .
C20 H20B 0.9600 .
C20 H20C 0.9600 .
C21 H21 0.9300 .
C21 C22 1.382(7) .
C22 H22 0.9300 .
C22 C23 1.378(8) .
C23 H23 0.9300 .
C23 C24 1.391(7) .
C24 H24 0.9300 .
C24 C25 1.395(7) .
C25 C26 1.475(7) .
C26 C27 1.353(7) .
C27 H27 0.9300 .
C27 C28 1.500(7) .
C28 C28 1.586(10) 3_655
C28 H28 0.9800 .
C28 C29 1.539(7) .
C29 H29 0.9800 .
C29 C30 1.527(7) .
C29 C31 1.538(7) .
C30 C30 1.568(9) 3_655
C30 H30 0.9800 .
C31 H31A 0.9700 .
C31 H31B 0.9700 .
C31 C32 1.509(7) .
C32 C33 1.515(7) .
C32 C34 1.319(7) .
C33 H33A 0.9600 .
C33 H33B 0.9600 .
C33 H33C 0.9600 .
C35 H35A 0.9600 .
C35 H35B 0.9600 .
C35 H35C 0.9600 .
C36 H36 0.9300 .
C36 C37 1.352(10) .
C36 C41 1.353(10) .
C37 H37 0.9300 .
C37 C38 1.372(11) .
C38 H38 0.9300 .
C38 C39 1.370(11) .
C39 H39 0.9300 .
C39 C40 1.364(10) .
C40 H40 0.9300 .
C40 C41 1.367(9) .
C41 H41 0.9300 .

loop_
_geom_torsion_atom_site_label_1
_geom_torsion_atom_site_label_2
_geom_torsion_atom_site_label_3
_geom_torsion_atom_site_label_4
_geom_torsion
_geom_torsion_site_symmetry_1
_geom_torsion_site_symmetry_4
U1 O1 C34 O2 150.2(6) . .
U1 O1 C34 C32 -27.1(12) . .
U1 N1 C21 C22 -176.9(4) . .
U1 N1 C25 C24 177.2(4) . .
U1 N1 C25 C26 -7.0(5) . .
U1 N2 C26 C25 57.8(4) . .
U1 N2 C26 C27 -128.3(5) . .
U1 N2 C30 C29 89.7(5) . .
U1 N2 C30 C30 -146.2(2) . 3_655
U1 C1 C2 C3 -73.7(4) . .
U1 C1 C2 C7 113.0(4) . .
U1 C1 C5 C4 73.1(4) . .
U1 C1 C5 C10 -111.5(5) . .
U1 C2 C3 C4 -68.8(4) . .
U1 C2 C3 C8 126.5(5) . .
U1 C3 C4 C5 -64.4(4) . .
U1 C3 C4 C9 128.8(5) . .
U1 C4 C5 C1 -67.7(3) . .
U1 C4 C5 C10 116.9(5) . .
U1 C11 C12 C13 -67.4(4) . .
U1 C11 C12 C17 125.9(5) . .
U1 C11 C15 C14 69.5(4) . .
U1 C11 C15 C20 -118.5(6) . .
U1 C12 C13 C14 -68.1(4) . .
U1 C12 C13 C18 122.9(5) . .
U1 C13 C14 C15 -71.1(4) . .
U1 C13 C14 C19 118.7(6) . .
U1 C14 C15 C11 -71.4(4) . .
U1 C14 C15 C20 116.5(5) . .
N1 C21 C22 C23 1.0(8) . .
N1 C25 C26 N2 -34.4(7) . .
N1 C25 C26 C27 151.3(5) . .
N2 C26 C27 C28 -8.1(8) . .
C1 C2 C3 U1 69.0(3) . .
C1 C2 C3 C4 0.2(6) . .
C1 C2 C3 C8 -164.5(5) . .
C2 C1 C5 U1 -72.2(3) . .
C2 C1 C5 C4 0.9(5) . .
C2 C1 C5 C10 176.3(5) . .
C2 C3 C4 U1 64.8(4) . .
C2 C3 C4 C5 0.3(6) . .
C2 C3 C4 C9 -166.4(5) . .
C3 C4 C5 U1 66.9(4) . .
C3 C4 C5 C1 -0.8(6) . .
C3 C4 C5 C10 -176.2(5) . .
C5 C1 C2 U1 73.0(3) . .
C5 C1 C2 C3 -0.7(5) . .
C5 C1 C2 C7 -173.9(4) . .
C6 C1 C2 U1 -111.9(5) . .
C6 C1 C2 C3 174.4(5) . .
C6 C1 C2 C7 1.1(8) . .
C6 C1 C5 U1 112.8(5) . .
C6 C1 C5 C4 -174.2(5) . .
C6 C1 C5 C10 1.3(8) . .
C7 C2 C3 U1 -118.0(5) . .
C7 C2 C3 C4 173.2(5) . .
C7 C2 C3 C8 8.5(8) . .
C8 C3 C4 U1 -130.5(6) . .
C8 C3 C4 C5 165.1(5) . .
C8 C3 C4 C9 -1.7(9) . .
C9 C4 C5 U1 -126.3(5) . .
C9 C4 C5 C1 166.1(5) . .
C9 C4 C5 C10 -9.4(8) . .
C11 C12 C13 U1 67.6(4) . .
C11 C12 C13 C14 -0.5(6) . .
C11 C12 C13 C18 -169.5(5) . .
C12 C11 C15 U1 -70.5(4) . .
C12 C11 C15 C14 -0.9(6) . .
C12 C11 C15 C20 171.0(5) . .
C12 C13 C14 U1 70.9(4) . .
C12 C13 C14 C15 -0.1(6) . .
C12 C13 C14 C19 -170.3(5) . .
C13 C14 C15 U1 72.0(4) . .
C13 C14 C15 C11 0.6(6) . .
C13 C14 C15 C20 -171.5(5) . .
C15 C11 C12 U1 68.3(4) . .
C15 C11 C12 C13 0.9(6) . .
C15 C11 C12 C17 -165.8(5) . .
C16 C11 C12 U1 -122.4(5) . .
C16 C11 C12 C13 170.2(5) . .
C16 C11 C12 C17 3.6(8) . .
C16 C11 C15 U1 120.4(5) . .
C16 C11 C15 C14 -170.0(5) . .
C16 C11 C15 C20 1.9(9) . .
C17 C12 C13 U1 -126.0(5) . .
C17 C12 C13 C14 165.9(5) . .
C17 C12 C13 C18 -3.1(8) . .
C18 C13 C14 U1 -120.5(5) . .
C18 C13 C14 C15 168.4(5) . .
C18 C13 C14 C19 -1.8(9) . .
C19 C14 C15 U1 -117.7(6) . .
C19 C14 C15 C11 170.9(5) . .
C19 C14 C15 C20 -1.2(9) . .
C21 N1 C25 C24 1.6(7) . .
C21 N1 C25 C26 177.5(4) . .
C21 C22 C23 C24 1.0(8) . .
C22 C23 C24 C25 -1.7(8) . .
C23 C24 C25 N1 0.3(8) . .
C23 C24 C25 C26 -175.2(5) . .
C24 C25 C26 N2 141.3(5) . .
C24 C25 C26 C27 -32.9(8) . .
C25 N1 C21 C22 -2.3(8) . .
C25 C26 C27 C28 165.5(4) . .
C26 N2 C30 C29 -45.8(5) . .
C26 N2 C30 C30 78.3(4) . 3_655
C26 C27 C28 C28 -90.3(5) . 3_655
C26 C27 C28 C29 27.6(6) . .
C27 C28 C29 C30 -54.6(5) . .
C27 C28 C29 C31 71.1(5) . .
C28 C28 C29 C30 63.7(5) 3_655 .
C28 C28 C29 C31 -170.6(4) 3_655 .
C28 C29 C30 N2 65.2(5) . .
C28 C29 C30 C30 -60.7(6) . 3_655
C28 C29 C31 C32 171.9(4) . .
C29 C31 C32 C33 -78.8(6) . .
C29 C31 C32 C34 95.5(6) . .
C30 N2 C26 C25 -156.8(4) . .
C30 N2 C26 C27 17.1(7) . .
C30 C29 C31 C32 -65.8(6) . .
C31 C29 C30 N2 -61.4(5) . .
C31 C29 C30 C30 172.8(4) . 3_655
C31 C32 C34 O1 5.2(9) . .
C31 C32 C34 O2 -171.8(5) . .
C33 C32 C34 O1 179.3(5) . .
C33 C32 C34 O2 2.3(8) . .
C35 O2 C34 O1 75.8(5) . .
C35 O2 C34 C32 -106.9(6) . .
C36 C37 C38 C39 -1.3(11) . .
C37 C36 C41 C40 -1.1(11) . .
C37 C38 C39 C40 1.4(10) . .
C38 C39 C40 C41 -1.3(10) . .
C39 C40 C41 C36 1.2(10) . .
C41 C36 C37 C38 1.1(11) . .
